data_7108722
loop_
_publ_author_name
'Jian-Rong Li'
'Wei-Wei Xiong'
'Zai-Lai Xie'
'Cheng-Feng Du'
'Guo-Dong Zou'
'Xiao-Ying Huang'

_publ_section_title
;
 From selenidostannates to silver-selenidostannate: structural variation
 of chalcogenidometallates synthesized in ionic liquids
;
_journal_name_full Chem.Commun.
_journal_page_first 181
_journal_paper_doi 10.1039/c2cc37051d
_journal_volume 49
_journal_year 2013
_chemical_formula_moiety 'Se7 Sn3,2(C9 H17 N2)'
_chemical_formula_sum 'C18 H34 N4 Se7 Sn3'
_chemical_formula_weight 1215.28
_chemical_name_systematic
;
?
;
_space_group_IT_number 14
_symmetry_cell_setting monoclinic
_symmetry_space_group_name_Hall '-P 2ybc'
_symmetry_space_group_name_H-M 'P 1 21/c 1'
_atom_sites_solution_hydrogens geom
_atom_sites_solution_primary direct
_atom_sites_solution_secondary difmap
_audit_creation_method SHELXL-97
_cell_angle_alpha 90.00
_cell_angle_beta 94.539(3)
_cell_angle_gamma 90.00
_cell_formula_units_Z 8
_cell_length_a 24.538(4)
_cell_length_b 13.961(2)
_cell_length_c 19.434(4)
_cell_measurement_reflns_used 13845
_cell_measurement_temperature 293(2)
_cell_measurement_theta_max 27.4835
_cell_measurement_theta_min 3.0098
_cell_volume 6637(2)
_computing_cell_refinement 'CrystalClear (Rigaku/MSC Inc., 2005)'
_computing_data_collection 'CrystalClear (Rigaku/MSC Inc., 2005)'
_computing_data_reduction 'CrystalClear (Rigaku/MSC Inc., 2005)'
_computing_molecular_graphics 'Bruker SHELXTL'
_computing_publication_material 'Bruker SHELXTL'
_computing_structure_refinement 'SHELXL-97 (Sheldrick, 1997)'
_computing_structure_solution 'SHELXS-97 (Sheldrick, 1990)'
_diffrn_ambient_temperature 293(2)
_diffrn_detector_area_resol_mean 14.6306
_diffrn_measured_fraction_theta_full 0.996
_diffrn_measured_fraction_theta_max 0.996
_diffrn_measurement_device_type 'Mercury CCD'
_diffrn_measurement_method CCD_Profile_fitting
_diffrn_radiation_monochromator graphite
_diffrn_radiation_source 'Rotating Anode'
_diffrn_radiation_type MoK\a
_diffrn_radiation_wavelength 0.71073
_diffrn_reflns_av_R_equivalents 0.0373
_diffrn_reflns_av_sigmaI/netI 0.0389
_diffrn_reflns_limit_h_max 31
_diffrn_reflns_limit_h_min -31
_diffrn_reflns_limit_k_max 18
_diffrn_reflns_limit_k_min -18
_diffrn_reflns_limit_l_max 25
_diffrn_reflns_limit_l_min -24
_diffrn_reflns_number 50421
_diffrn_reflns_theta_full 27.49
_diffrn_reflns_theta_max 27.49
_diffrn_reflns_theta_min 2.21
_diffrn_standards_number 15819
_exptl_absorpt_coefficient_mu 9.933
_exptl_absorpt_correction_T_max 1.0000
_exptl_absorpt_correction_T_min 0.4964
_exptl_absorpt_correction_type multi-scan
_exptl_absorpt_process_details 'CrystalClear (Rigaku/MSC Inc., 2005)'
_exptl_crystal_colour red
_exptl_crystal_density_diffrn 2.432
_exptl_crystal_density_method 'not measured'
_exptl_crystal_description lathe
_exptl_crystal_F_000 4464
_exptl_crystal_size_max 0.28
_exptl_crystal_size_mid 0.18
_exptl_crystal_size_min 0.14
_refine_diff_density_max 1.212
_refine_diff_density_min -1.233
_refine_diff_density_rms 0.156
_refine_ls_extinction_method none
_refine_ls_goodness_of_fit_ref 1.091
_refine_ls_hydrogen_treatment constr
_refine_ls_matrix_type full
_refine_ls_number_parameters 721
_refine_ls_number_reflns 15171
_refine_ls_number_restraints 1923
_refine_ls_restrained_S_all 1.379
_refine_ls_R_factor_all 0.0597
_refine_ls_R_factor_gt 0.0443
_refine_ls_shift/su_max 0.001
_refine_ls_shift/su_mean 0.000
_refine_ls_structure_factor_coef Fsqd
_refine_ls_weighting_details 'calc w=1/[\s^2^(Fo^2^)+(0.0541P)^2^+10.3742P] where P=(Fo^2^+2Fc^2^)/3'
_refine_ls_weighting_scheme calc
_refine_ls_wR_factor_gt 0.1095
_refine_ls_wR_factor_ref 0.1196
_reflns_number_gt 12041
_reflns_number_total 15171
_reflns_threshold_expression >2sigma(I)
_cod_data_source_file c2cc37051d.txt
_cod_data_source_block compound-4_JL7-48E
_cod_original_sg_symbol_H-M 'P 21/c'
_cod_database_code 7108722

loop_
_symmetry_equiv_pos_as_xyz
'x, y, z'
'-x, y+1/2, -z+1/2'
'-x, -y, -z'
'x, -y-1/2, z-1/2'

loop_
_atom_site_label
_atom_site_type_symbol
_atom_site_fract_x
_atom_site_fract_y
_atom_site_fract_z
_atom_site_U_iso_or_equiv
_atom_site_adp_type
_atom_site_occupancy
_atom_site_symmetry_multiplicity
_atom_site_calc_flag
_atom_site_refinement_flags
_atom_site_disorder_assembly
_atom_site_disorder_group
Sn1 Sn 0.19433(2) 0.33341(3) 0.08713(3) 0.03317(13) Uani 1 1 d . . .
Sn2 Sn 0.07345(2) 0.48805(4) 0.02901(3) 0.03731(14) Uani 1 1 d U . .
Sn3 Sn 0.20682(2) 0.60078(3) 0.09372(3) 0.03308(13) Uani 1 1 d . . .
Sn4 Sn 0.27613(2) 0.82715(4) 0.14058(3) 0.03835(14) Uani 1 1 d . . .
Sn5 Sn 0.39426(2) 0.98763(4) 0.17810(3) 0.03725(14) Uani 1 1 d . . .
Sn6 Sn 0.26248(2) 1.10628(4) 0.13274(3) 0.04011(15) Uani 1 1 d . . .
Se1 Se 0.25376(4) 0.20128(6) 0.02320(5) 0.0447(2) Uani 1 1 d . . .
Se2 Se 0.19759(4) 0.22702(6) 0.19294(5) 0.0427(2) Uani 1 1 d . . .
Se3 Se 0.13783(3) 0.47478(5) 0.15247(4) 0.03244(17) Uani 1 1 d U . .
Se4 Se 0.26769(3) 0.45928(5) 0.06867(5) 0.03852(19) Uani 1 1 d . . .
Se5 Se 0.13031(3) 0.63460(6) -0.00078(5) 0.0425(2) Uani 1 1 d . . .
Se6 Se -0.01208(3) 0.50517(7) 0.09218(5) 0.0489(2) Uani 1 1 d . . .
Se7 Se 0.11425(3) 0.32673(6) -0.00492(4) 0.0423(2) Uani 1 1 d . . .
Se8 Se 0.22138(4) 0.69578(6) 0.20511(4) 0.04073(19) Uani 1 1 d . . .
Se9 Se 0.27699(4) 0.72368(6) 0.03574(5) 0.0463(2) Uani 1 1 d . . .
Se10 Se 0.33771(3) 0.97510(6) 0.06441(4) 0.04101(19) Uani 1 1 d . . .
Se11 Se 0.35680(3) 0.83476(6) 0.23160(4) 0.0428(2) Uani 1 1 d . . .
Se12 Se 0.20482(3) 0.95784(6) 0.15131(5) 0.0420(2) Uani 1 1 d . . .
Se13 Se 0.49249(4) 1.00122(8) 0.18943(7) 0.0655(3) Uani 1 1 d . . .
Se14 Se 0.34082(3) 1.12791(6) 0.22562(4) 0.0429(2) Uani 1 1 d . . .
N1A N 0.1955(5) 0.4507(8) -0.1492(6) 0.061(2) Uani 0.678(7) 1 d PDU A 1
N2A N 0.2802(5) 0.4749(9) -0.1136(7) 0.067(2) Uani 0.678(7) 1 d PDU A 1
C1A C 0.2170(7) 0.3654(11) -0.1318(9) 0.063(3) Uani 0.678(7) 1 d PDU A 1
H1A H 0.1990 0.3068 -0.1345 0.076 Uiso 0.678(7) 1 calc PR A 1
C2A C 0.2701(7) 0.3804(10) -0.1094(9) 0.067(3) Uani 0.678(7) 1 d PDU A 1
H2A H 0.2951 0.3336 -0.0938 0.081 Uiso 0.678(7) 1 calc PR A 1
C3A C 0.2341(5) 0.5183(9) -0.1380(8) 0.061(2) Uani 0.678(7) 1 d PDU A 1
C4A C 0.1410(6) 0.4645(13) -0.1773(13) 0.068(4) Uani 0.678(7) 1 d PDU A 1
H4A H 0.1319 0.4164 -0.2116 0.102 Uiso 0.678(7) 1 calc PR A 1
H4B H 0.1376 0.5268 -0.1981 0.102 Uiso 0.678(7) 1 calc PR A 1
H4C H 0.1166 0.4597 -0.1412 0.102 Uiso 0.678(7) 1 calc PR A 1
C5A C 0.2274(7) 0.6262(9) -0.1506(9) 0.058(3) Uani 0.678(7) 1 d PDU A 1
H5A H 0.2614 0.6580 -0.1377 0.086 Uiso 0.678(7) 1 calc PR A 1
H5B H 0.1995 0.6507 -0.1234 0.086 Uiso 0.678(7) 1 calc PR A 1
H5C H 0.2171 0.6375 -0.1986 0.086 Uiso 0.678(7) 1 calc PR A 1
C6A C 0.3296(7) 0.5261(12) -0.0950(13) 0.083(3) Uani 0.678(7) 1 d PDU A 1
H6A H 0.3254 0.5647 -0.0543 0.099 Uiso 0.678(7) 1 calc PR A 1
H6B H 0.3381 0.5683 -0.1323 0.099 Uiso 0.678(7) 1 calc PR A 1
C7A C 0.3757(6) 0.4538(13) -0.0805(12) 0.103(3) Uani 0.678(7) 1 d PDU A 1
H7A H 0.3810 0.4157 -0.1212 0.124 Uiso 0.678(7) 1 calc PR A 1
H7B H 0.3680 0.4113 -0.0430 0.124 Uiso 0.678(7) 1 calc PR A 1
C8A C 0.4262(8) 0.5162(16) -0.0605(14) 0.118(4) Uani 0.678(7) 1 d PDU A 1
H8A H 0.4200 0.5809 -0.0774 0.142 Uiso 0.678(7) 1 calc PR A 1
H8B H 0.4328 0.5187 -0.0107 0.142 Uiso 0.678(7) 1 calc PR A 1
C9A C 0.4755(7) 0.4733(19) -0.0920(16) 0.140(7) Uani 0.678(7) 1 d PDU A 1
H9A H 0.5073 0.5109 -0.0786 0.209 Uiso 0.678(7) 1 calc PR A 1
H9B H 0.4692 0.4732 -0.1413 0.209 Uiso 0.678(7) 1 calc PR A 1
H9C H 0.4810 0.4088 -0.0758 0.209 Uiso 0.678(7) 1 calc PR A 1
N1B N 0.1948(10) 0.5169(18) -0.1561(14) 0.061(2) Uani 0.322(7) 1 d PDU A 2
N2B N 0.2812(11) 0.5251(18) -0.1197(16) 0.067(2) Uani 0.322(7) 1 d PDU A 2
C1B C 0.2076(16) 0.610(2) -0.159(2) 0.063(3) Uani 0.322(7) 1 d PDU A 2
H1B H 0.1848 0.6608 -0.1724 0.076 Uiso 0.322(7) 1 calc PR A 2
C2B C 0.2625(15) 0.613(2) -0.1365(18) 0.067(3) Uani 0.322(7) 1 d PDU A 2
H2B H 0.2836 0.6684 -0.1336 0.081 Uiso 0.322(7) 1 calc PR A 2
C3B C 0.2391(10) 0.4662(17) -0.1345(17) 0.061(2) Uani 0.322(7) 1 d PDU A 2
C4B C 0.1385(11) 0.497(3) -0.173(3) 0.068(4) Uani 0.322(7) 1 d PDU A 2
H4D H 0.1325 0.4290 -0.1708 0.102 Uiso 0.322(7) 1 calc PR A 2
H4E H 0.1278 0.5199 -0.2183 0.102 Uiso 0.322(7) 1 calc PR A 2
H4F H 0.1171 0.5282 -0.1400 0.102 Uiso 0.322(7) 1 calc PR A 2
C5B C 0.2411(15) 0.3578(17) -0.124(2) 0.058(3) Uani 0.322(7) 1 d PDU A 2
H5D H 0.2772 0.3393 -0.1060 0.086 Uiso 0.322(7) 1 calc PR A 2
H5E H 0.2319 0.3260 -0.1668 0.086 Uiso 0.322(7) 1 calc PR A 2
H5F H 0.2154 0.3399 -0.0912 0.086 Uiso 0.322(7) 1 calc PR A 2
C6B C 0.3364(17) 0.493(3) -0.104(3) 0.083(3) Uani 0.322(7) 1 d PDU A 2
H6C H 0.3527 0.4751 -0.1456 0.099 Uiso 0.322(7) 1 calc PR A 2
H6D H 0.3365 0.4369 -0.0739 0.099 Uiso 0.322(7) 1 calc PR A 2
C7B C 0.3692(13) 0.574(3) -0.067(2) 0.103(3) Uani 0.322(7) 1 d PDU A 2
H7C H 0.3539 0.5861 -0.0232 0.124 Uiso 0.322(7) 1 calc PR A 2
H7D H 0.3638 0.6315 -0.0947 0.124 Uiso 0.322(7) 1 calc PR A 2
C8B C 0.4312(15) 0.558(4) -0.053(2) 0.118(4) Uani 0.322(7) 1 d PDU A 2
H8C H 0.4492 0.6174 -0.0384 0.142 Uiso 0.322(7) 1 calc PR A 2
H8D H 0.4382 0.5113 -0.0159 0.142 Uiso 0.322(7) 1 calc PR A 2
C9B C 0.4532(18) 0.521(4) -0.120(3) 0.123(9) Uani 0.322(7) 1 d PDU A 2
H9D H 0.4922 0.5156 -0.1134 0.185 Uiso 0.322(7) 1 calc PR A 2
H9E H 0.4433 0.5651 -0.1564 0.185 Uiso 0.322(7) 1 calc PR A 2
H9F H 0.4376 0.4594 -0.1308 0.185 Uiso 0.322(7) 1 calc PR A 2
N3A N 0.5043(6) 0.2405(12) -0.1321(8) 0.069(2) Uani 0.552(7) 1 d PDU B 1
N4A N 0.4886(5) 0.1745(12) -0.0357(8) 0.070(2) Uani 0.552(7) 1 d PDU B 1
C10A C 0.5526(6) 0.2495(16) -0.0972(9) 0.072(3) Uani 0.552(7) 1 d PDU B 1
H10A H 0.5847 0.2778 -0.1097 0.086 Uiso 0.552(7) 1 calc PR B 1
C11A C 0.5404(7) 0.2014(16) -0.0327(12) 0.074(3) Uani 0.552(7) 1 d PDU B 1
H11A H 0.5657 0.1914 0.0049 0.089 Uiso 0.552(7) 1 calc PR B 1
C12A C 0.4664(8) 0.1984(15) -0.0965(8) 0.069(2) Uani 0.552(7) 1 d PDU B 1
C13A C 0.5011(10) 0.276(2) -0.2023(9) 0.088(4) Uani 0.552(7) 1 d PDU B 1
H13A H 0.5316 0.3173 -0.2081 0.132 Uiso 0.552(7) 1 calc PR B 1
H13B H 0.4676 0.3103 -0.2118 0.132 Uiso 0.552(7) 1 calc PR B 1
H13C H 0.5022 0.2225 -0.2335 0.132 Uiso 0.552(7) 1 calc PR B 1
C14A C 0.4072(10) 0.182(2) -0.1290(13) 0.073(4) Uani 0.552(7) 1 d PU B 1
H14A H 0.3858 0.1524 -0.0958 0.109 Uiso 0.552(7) 1 calc PR B 1
H14B H 0.4080 0.1421 -0.1689 0.109 Uiso 0.552(7) 1 calc PR B 1
H14C H 0.3912 0.2431 -0.1424 0.109 Uiso 0.552(7) 1 calc PR B 1
C15A C 0.4503(8) 0.1396(15) 0.0102(7) 0.082(3) Uani 0.552(7) 1 d PDU B 1
H15A H 0.4553 0.0721 0.0205 0.098 Uiso 0.552(7) 1 calc PR B 1
H15B H 0.4127 0.1517 -0.0068 0.098 Uiso 0.552(7) 1 calc PR B 1
C16A C 0.4698(8) 0.2063(16) 0.0738(11) 0.088(3) Uani 0.552(7) 1 d PDU B 1
H16A H 0.4755 0.1715 0.1169 0.105 Uiso 0.552(7) 1 calc PR B 1
H16B H 0.5018 0.2442 0.0657 0.105 Uiso 0.552(7) 1 calc PR B 1
C17A C 0.4169(9) 0.2646(17) 0.0680(12) 0.089(3) Uani 0.552(7) 1 d PDU B 1
H17A H 0.4137 0.2942 0.0227 0.107 Uiso 0.552(7) 1 calc PR B 1
H17B H 0.3867 0.2197 0.0692 0.107 Uiso 0.552(7) 1 calc PR B 1
C18A C 0.4082(13) 0.343(2) 0.1209(16) 0.086(5) Uani 0.552(7) 1 d PDU B 1
H18A H 0.3741 0.3746 0.1091 0.129 Uiso 0.552(7) 1 calc PR B 1
H18B H 0.4375 0.3886 0.1210 0.129 Uiso 0.552(7) 1 calc PR B 1
H18C H 0.4078 0.3149 0.1660 0.129 Uiso 0.552(7) 1 calc PR B 1
N3B N 0.4661(8) 0.2277(15) -0.1450(9) 0.069(2) Uani 0.448(7) 1 d PDU B 2
N4B N 0.4565(7) 0.1675(15) -0.0483(9) 0.070(2) Uani 0.448(7) 1 d PDU B 2
C10B C 0.4146(10) 0.198(2) -0.1471(15) 0.072(3) Uani 0.448(7) 1 d PDU B 2
H10B H 0.3883 0.2038 -0.1840 0.086 Uiso 0.448(7) 1 calc PR B 2
C11B C 0.4077(8) 0.156(2) -0.0817(13) 0.074(3) Uani 0.448(7) 1 d PDU B 2
H11B H 0.3767 0.1274 -0.0662 0.089 Uiso 0.448(7) 1 calc PR B 2
C12B C 0.4928(9) 0.2089(19) -0.0840(9) 0.069(2) Uani 0.448(7) 1 d PDU B 2
C13B C 0.4820(12) 0.262(3) -0.2110(13) 0.088(4) Uani 0.448(7) 1 d PDU B 2
H13D H 0.4507 0.2626 -0.2439 0.132 Uiso 0.448(7) 1 calc PR B 2
H13E H 0.5095 0.2207 -0.2270 0.132 Uiso 0.448(7) 1 calc PR B 2
H13F H 0.4963 0.3259 -0.2056 0.132 Uiso 0.448(7) 1 calc PR B 2
C14B C 0.5511(11) 0.230(2) -0.0696(15) 0.073(4) Uani 0.448(7) 1 d PU B 2
H14D H 0.5622 0.2135 -0.0225 0.109 Uiso 0.448(7) 1 calc PR B 2
H14E H 0.5576 0.2965 -0.0770 0.109 Uiso 0.448(7) 1 calc PR B 2
H14F H 0.5719 0.1923 -0.0998 0.109 Uiso 0.448(7) 1 calc PR B 2
C15B C 0.4766(10) 0.1450(19) 0.0212(9) 0.082(3) Uani 0.448(7) 1 d PDU B 2
H15C H 0.5108 0.1764 0.0359 0.098 Uiso 0.448(7) 1 calc PR B 2
H15D H 0.4785 0.0769 0.0309 0.098 Uiso 0.448(7) 1 calc PR B 2
C16B C 0.4243(10) 0.1962(19) 0.0475(15) 0.088(3) Uani 0.448(7) 1 d PDU B 2
H16C H 0.4008 0.2224 0.0096 0.105 Uiso 0.448(7) 1 calc PR B 2
H16D H 0.4033 0.1533 0.0745 0.105 Uiso 0.448(7) 1 calc PR B 2
C17B C 0.4523(12) 0.2750(19) 0.0921(15) 0.089(3) Uani 0.448(7) 1 d PDU B 2
H17C H 0.4743 0.3110 0.0618 0.107 Uiso 0.448(7) 1 calc PR B 2
H17D H 0.4778 0.2426 0.1249 0.107 Uiso 0.448(7) 1 calc PR B 2
C18B C 0.4229(15) 0.349(3) 0.134(2) 0.086(5) Uani 0.448(7) 1 d PDU B 2
H18D H 0.4494 0.3871 0.1607 0.129 Uiso 0.448(7) 1 calc PR B 2
H18E H 0.3995 0.3175 0.1636 0.129 Uiso 0.448(7) 1 calc PR B 2
H18F H 0.4014 0.3906 0.1026 0.129 Uiso 0.448(7) 1 calc PR B 2
N5A N 0.3220(7) 0.9901(12) -0.2182(9) 0.066(2) Uani 0.518(8) 1 d PDU C 1
N6A N 0.2628(7) 0.9977(12) -0.1396(8) 0.071(2) Uani 0.518(8) 1 d PDU C 1
C19A C 0.2929(9) 1.0678(14) -0.2384(10) 0.068(3) Uani 0.518(8) 1 d PDU C 1
H19A H 0.2967 1.1084 -0.2756 0.081 Uiso 0.518(8) 1 calc PR C 1
C20A C 0.2517(10) 1.0713(15) -0.1829(11) 0.070(3) Uani 0.518(8) 1 d PDU C 1
H20A H 0.2241 1.1164 -0.1798 0.084 Uiso 0.518(8) 1 calc PR C 1
C21A C 0.3051(8) 0.9492(14) -0.1616(10) 0.068(2) Uani 0.518(8) 1 d PDU C 1
C22A C 0.3640(13) 0.970(2) -0.2620(15) 0.076(4) Uani 0.518(8) 1 d PDU C 1
H22A H 0.3845 0.9154 -0.2449 0.114 Uiso 0.518(8) 1 calc PR C 1
H22B H 0.3879 1.0245 -0.2631 0.114 Uiso 0.518(8) 1 calc PR C 1
H22C H 0.3481 0.9571 -0.3078 0.114 Uiso 0.518(8) 1 calc PR C 1
C23A C 0.3314(12) 0.8588(16) -0.1295(12) 0.072(4) Uani 0.518(8) 1 d PDU C 1
H23A H 0.3129 0.8408 -0.0898 0.108 Uiso 0.518(8) 1 calc PR C 1
H23B H 0.3692 0.8710 -0.1159 0.108 Uiso 0.518(8) 1 calc PR C 1
H23C H 0.3286 0.8078 -0.1628 0.108 Uiso 0.518(8) 1 calc PR C 1
C24A C 0.2310(10) 0.972(3) -0.0842(13) 0.081(3) Uani 0.518(8) 1 d PDU C 1
H24A H 0.2229 1.0291 -0.0584 0.097 Uiso 0.518(8) 1 calc PR C 1
H24B H 0.2519 0.9289 -0.0532 0.097 Uiso 0.518(8) 1 calc PR C 1
C25A C 0.1774(10) 0.923(2) -0.1108(15) 0.096(3) Uani 0.518(8) 1 d PDU C 1
H25A H 0.1834 0.8579 -0.1248 0.115 Uiso 0.518(8) 1 calc PR C 1
H25B H 0.1592 0.9585 -0.1491 0.115 Uiso 0.518(8) 1 calc PR C 1
C26A C 0.1448(14) 0.928(2) -0.0461(15) 0.109(4) Uani 0.518(8) 1 d PDU C 1
H26A H 0.1177 0.8776 -0.0440 0.131 Uiso 0.518(8) 1 calc PR C 1
H26B H 0.1675 0.9324 -0.0031 0.131 Uiso 0.518(8) 1 calc PR C 1
C27A C 0.1207(16) 1.025(2) -0.0717(19) 0.127(6) Uani 0.518(8) 1 d PDU C 1
H27A H 0.0949 1.0470 -0.0407 0.190 Uiso 0.518(8) 1 calc PR C 1
H27B H 0.1027 1.0171 -0.1170 0.190 Uiso 0.518(8) 1 calc PR C 1
H27C H 0.1496 1.0710 -0.0734 0.190 Uiso 0.518(8) 1 calc PR C 1
N5B N 0.3433(7) 0.9427(13) -0.2082(9) 0.066(2) Uani 0.482(8) 1 d PDU C 2
N6B N 0.2872(8) 0.9465(14) -0.1246(10) 0.071(2) Uani 0.482(8) 1 d PDU C 2
C19B C 0.3591(10) 0.8759(15) -0.1608(11) 0.068(3) Uani 0.482(8) 1 d PDU C 2
H19B H 0.3891 0.8354 -0.1626 0.081 Uiso 0.482(8) 1 calc PR C 2
C20B C 0.3244(11) 0.8775(18) -0.1104(14) 0.070(3) Uani 0.482(8) 1 d PDU C 2
H20B H 0.3260 0.8374 -0.0722 0.084 Uiso 0.482(8) 1 calc PR C 2
C21B C 0.2996(9) 0.9831(16) -0.1835(13) 0.068(2) Uani 0.482(8) 1 d PDU C 2
C22B C 0.3652(15) 0.944(2) -0.2739(13) 0.076(4) Uani 0.482(8) 1 d PDU C 2
H22D H 0.3495 0.9956 -0.3010 0.114 Uiso 0.482(8) 1 calc PR C 2
H22E H 0.3566 0.8841 -0.2973 0.114 Uiso 0.482(8) 1 calc PR C 2
H22F H 0.4041 0.9513 -0.2679 0.114 Uiso 0.482(8) 1 calc PR C 2
C23B C 0.2704(11) 1.0704(17) -0.2166(14) 0.072(4) Uani 0.482(8) 1 d PDU C 2
H23D H 0.2855 1.0848 -0.2596 0.108 Uiso 0.482(8) 1 calc PR C 2
H23E H 0.2754 1.1243 -0.1862 0.108 Uiso 0.482(8) 1 calc PR C 2
H23F H 0.2321 1.0568 -0.2250 0.108 Uiso 0.482(8) 1 calc PR C 2
C24B C 0.2432(11) 0.966(3) -0.0831(16) 0.081(3) Uani 0.482(8) 1 d PDU C 2
H24C H 0.2329 1.0331 -0.0888 0.097 Uiso 0.482(8) 1 calc PR C 2
H24D H 0.2556 0.9566 -0.0350 0.097 Uiso 0.482(8) 1 calc PR C 2
C25B C 0.1927(10) 0.903(3) -0.1009(18) 0.096(3) Uani 0.482(8) 1 d PDU C 2
H25C H 0.2050 0.8377 -0.0953 0.115 Uiso 0.482(8) 1 calc PR C 2
H25D H 0.1831 0.9124 -0.1499 0.115 Uiso 0.482(8) 1 calc PR C 2
C26B C 0.1385(13) 0.910(2) -0.0659(18) 0.109(4) Uani 0.482(8) 1 d PDU C 2
H26C H 0.1407 0.8596 -0.0311 0.131 Uiso 0.482(8) 1 calc PR C 2
H26D H 0.1104 0.8894 -0.1008 0.131 Uiso 0.482(8) 1 calc PR C 2
C27B C 0.1140(17) 0.997(2) -0.031(2) 0.127(6) Uani 0.482(8) 1 d PDU C 2
H27D H 0.0793 0.9801 -0.0146 0.190 Uiso 0.482(8) 1 calc PR C 2
H27E H 0.1092 1.0488 -0.0631 0.190 Uiso 0.482(8) 1 calc PR C 2
H27F H 0.1384 1.0169 0.0079 0.190 Uiso 0.482(8) 1 calc PR C 2
N7A N -0.0101(8) 0.2685(19) 0.3282(10) 0.107(3) Uani 0.515(9) 1 d PDU D 1
N8A N 0.0149(9) 0.266(2) 0.2206(9) 0.109(3) Uani 0.515(9) 1 d PDU D 1
C28A C 0.0480(7) 0.272(2) 0.3349(10) 0.113(4) Uani 0.515(9) 1 d PDU D 1
H28A H 0.0709 0.2740 0.3754 0.136 Uiso 0.515(9) 1 calc PR D 1
C29A C 0.0629(8) 0.272(2) 0.2677(14) 0.113(3) Uani 0.515(9) 1 d PDU D 1
H29A H 0.0986 0.2757 0.2550 0.136 Uiso 0.515(9) 1 calc PR D 1
C30A C -0.0309(7) 0.253(2) 0.2593(10) 0.109(3) Uani 0.515(9) 1 d PDU D 1
C31A C -0.0327(11) 0.282(2) 0.3933(13) 0.119(6) Uani 0.515(9) 1 d PDU D 1
H31A H -0.0717 0.2757 0.3874 0.179 Uiso 0.515(9) 1 calc PR D 1
H31B H -0.0234 0.3450 0.4106 0.179 Uiso 0.515(9) 1 calc PR D 1
H31C H -0.0180 0.2349 0.4255 0.179 Uiso 0.515(9) 1 calc PR D 1
C32A C -0.0852(10) 0.223(3) 0.2218(17) 0.127(5) Uani 0.515(9) 1 d PDU D 1
H32A H -0.0806 0.2148 0.1735 0.191 Uiso 0.515(9) 1 calc PR D 1
H32B H -0.1122 0.2710 0.2277 0.191 Uiso 0.515(9) 1 calc PR D 1
H32C H -0.0968 0.1631 0.2405 0.191 Uiso 0.515(9) 1 calc PR D 1
C33A C 0.022(2) 0.247(3) 0.1496(16) 0.119(3) Uani 0.515(9) 1 d PDU D 1
H33A H 0.0589 0.2652 0.1423 0.143 Uiso 0.515(9) 1 calc PR D 1
H33B H -0.0018 0.2926 0.1235 0.143 Uiso 0.515(9) 1 calc PR D 1
C34A C 0.0120(14) 0.1502(18) 0.1136(18) 0.134(4) Uani 0.515(9) 1 d PDU D 1
H34A H -0.0257 0.1290 0.1129 0.160 Uiso 0.515(9) 1 calc PR D 1
H34B H 0.0243 0.1489 0.0675 0.160 Uiso 0.515(9) 1 calc PR D 1
C35A C 0.0501(15) 0.096(2) 0.1663(16) 0.143(4) Uani 0.515(9) 1 d PDU D 1
H35A H 0.0377 0.1028 0.2122 0.171 Uiso 0.515(9) 1 calc PR D 1
H35B H 0.0869 0.1209 0.1666 0.171 Uiso 0.515(9) 1 calc PR D 1
C36A C 0.0497(17) -0.0114(19) 0.146(2) 0.161(6) Uani 0.515(9) 1 d PDU D 1
H36A H 0.0734 -0.0466 0.1783 0.242 Uiso 0.515(9) 1 calc PR D 1
H36B H 0.0622 -0.0181 0.1005 0.242 Uiso 0.515(9) 1 calc PR D 1
H36C H 0.0132 -0.0361 0.1458 0.242 Uiso 0.515(9) 1 calc PR D 1
N7B N -0.0394(8) 0.262(2) 0.3021(11) 0.107(3) Uani 0.485(9) 1 d PDU D 2
N8B N -0.0071(10) 0.264(2) 0.2047(12) 0.109(3) Uani 0.485(9) 1 d PDU D 2
C28B C -0.0825(9) 0.277(3) 0.2495(13) 0.113(4) Uani 0.485(9) 1 d PDU D 2
H28B H -0.1187 0.2899 0.2573 0.136 Uiso 0.485(9) 1 calc PR D 2
C29B C -0.0647(11) 0.269(3) 0.1915(19) 0.113(3) Uani 0.485(9) 1 d PDU D 2
H29B H -0.0847 0.2681 0.1488 0.136 Uiso 0.485(9) 1 calc PR D 2
C30B C 0.0120(8) 0.268(2) 0.2750(12) 0.109(3) Uani 0.485(9) 1 d PDU D 2
C31B C -0.0589(13) 0.242(3) 0.3678(12) 0.119(6) Uani 0.485(9) 1 d PDU D 2
H31D H -0.0285 0.2361 0.4017 0.179 Uiso 0.485(9) 1 calc PR D 2
H31E H -0.0793 0.1834 0.3652 0.179 Uiso 0.485(9) 1 calc PR D 2
H31F H -0.0822 0.2934 0.3806 0.179 Uiso 0.485(9) 1 calc PR D 2
C32B C 0.0689(10) 0.297(3) 0.3038(19) 0.127(5) Uani 0.485(9) 1 d PDU D 2
H32D H 0.0703 0.2987 0.3533 0.191 Uiso 0.485(9) 1 calc PR D 2
H32E H 0.0775 0.3595 0.2868 0.191 Uiso 0.485(9) 1 calc PR D 2
H32F H 0.0950 0.2515 0.2895 0.191 Uiso 0.485(9) 1 calc PR D 2
C33B C 0.030(2) 0.261(3) 0.151(2) 0.119(3) Uani 0.485(9) 1 d PDU D 2
H33C H 0.0644 0.2875 0.1689 0.143 Uiso 0.485(9) 1 calc PR D 2
H33D H 0.0151 0.3019 0.1137 0.143 Uiso 0.485(9) 1 calc PR D 2
C34B C 0.0390(16) 0.1606(19) 0.1226(19) 0.134(4) Uani 0.485(9) 1 d PDU D 2
H34C H 0.0234 0.1693 0.0756 0.160 Uiso 0.485(9) 1 calc PR D 2
H34D H 0.0781 0.1637 0.1188 0.160 Uiso 0.485(9) 1 calc PR D 2
C35B C 0.0322(18) 0.0525(19) 0.1293(17) 0.143(4) Uani 0.485(9) 1 d PDU D 2
H35C H 0.0668 0.0207 0.1242 0.171 Uiso 0.485(9) 1 calc PR D 2
H35D H 0.0057 0.0293 0.0934 0.171 Uiso 0.485(9) 1 calc PR D 2
C36B C 0.0123(19) 0.030(3) 0.2012(19) 0.161(6) Uani 0.485(9) 1 d PDU D 2
H36F H 0.0140 -0.0375 0.2093 0.242 Uiso 0.485(9) 1 calc PR D 2
H36G H -0.0247 0.0518 0.2029 0.242 Uiso 0.485(9) 1 calc PR D 2
H36D H 0.0353 0.0627 0.2361 0.242 Uiso 0.485(9) 1 calc PR D 2

loop_
_atom_site_aniso_label
_atom_site_aniso_U_11
_atom_site_aniso_U_22
_atom_site_aniso_U_33
_atom_site_aniso_U_23
_atom_site_aniso_U_13
_atom_site_aniso_U_12
Sn1 0.0338(3) 0.0228(2) 0.0416(3) 0.0030(2) -0.0051(2) 0.0012(2)
Sn2 0.0267(2) 0.0349(3) 0.0497(3) 0.0048(2) -0.0013(2) 0.0021(2)
Sn3 0.0339(3) 0.0232(2) 0.0415(3) -0.0040(2) -0.0011(2) -0.0004(2)
Sn4 0.0399(3) 0.0242(3) 0.0494(3) -0.0064(2) -0.0064(2) 0.0015(2)
Sn5 0.0308(3) 0.0323(3) 0.0477(3) -0.0010(2) -0.0026(2) -0.0011(2)
Sn6 0.0459(3) 0.0232(3) 0.0489(3) 0.0054(2) -0.0112(3) -0.0007(2)
Se1 0.0615(5) 0.0300(4) 0.0425(5) 0.0012(3) 0.0045(4) 0.0119(4)
Se2 0.0508(5) 0.0326(4) 0.0451(5) 0.0071(4) 0.0051(4) 0.0084(4)
Se3 0.0319(4) 0.0282(4) 0.0370(4) 0.0007(3) 0.0012(3) 0.0006(3)
Se4 0.0334(4) 0.0286(4) 0.0544(5) -0.0046(3) 0.0082(4) 0.0001(3)
Se5 0.0415(4) 0.0388(4) 0.0462(5) 0.0129(4) -0.0034(4) -0.0020(4)
Se6 0.0313(4) 0.0708(6) 0.0441(5) 0.0071(4) -0.0010(4) 0.0051(4)
Se7 0.0415(4) 0.0391(5) 0.0441(5) -0.0079(4) -0.0102(4) 0.0032(4)
Se8 0.0513(5) 0.0306(4) 0.0404(4) -0.0043(3) 0.0044(4) -0.0059(4)
Se9 0.0592(5) 0.0338(4) 0.0477(5) -0.0067(4) 0.0162(4) -0.0138(4)
Se10 0.0431(4) 0.0414(5) 0.0381(4) -0.0012(4) -0.0001(4) 0.0028(4)
Se11 0.0450(4) 0.0373(4) 0.0445(5) 0.0091(4) -0.0062(4) -0.0021(4)
Se12 0.0356(4) 0.0290(4) 0.0620(6) 0.0013(4) 0.0082(4) 0.0010(3)
Se13 0.0322(4) 0.0617(6) 0.1014(9) -0.0155(6) -0.0025(5) -0.0027(4)
Se14 0.0443(4) 0.0391(5) 0.0439(5) -0.0111(4) -0.0061(4) 0.0033(4)
N1A 0.068(4) 0.065(4) 0.052(4) 0.001(4) 0.015(3) 0.000(4)
N2A 0.073(4) 0.069(4) 0.058(4) 0.001(4) 0.011(3) 0.002(4)
C1A 0.072(5) 0.062(4) 0.057(4) 0.002(4) 0.015(4) 0.001(4)
C2A 0.075(5) 0.065(4) 0.062(4) 0.003(4) 0.011(4) 0.003(4)
C3A 0.068(4) 0.065(4) 0.052(3) 0.001(4) 0.014(3) 0.001(4)
C4A 0.067(5) 0.072(8) 0.067(6) -0.003(6) 0.009(5) -0.001(5)
C5A 0.061(6) 0.057(6) 0.055(6) 0.003(5) 0.006(5) -0.006(5)
C6A 0.085(4) 0.085(5) 0.078(4) 0.002(4) 0.005(4) 0.002(4)
C7A 0.102(5) 0.105(5) 0.101(5) -0.005(5) -0.002(5) 0.002(5)
C8A 0.116(6) 0.117(6) 0.120(6) -0.005(5) -0.005(5) -0.003(5)
C9A 0.143(10) 0.138(11) 0.139(11) -0.008(9) 0.020(9) 0.005(9)
N1B 0.068(4) 0.065(4) 0.052(4) 0.001(4) 0.015(3) 0.000(4)
N2B 0.073(4) 0.069(4) 0.058(4) 0.001(4) 0.011(3) 0.002(4)
C1B 0.072(5) 0.062(4) 0.057(4) 0.002(4) 0.015(4) 0.001(4)
C2B 0.075(5) 0.065(4) 0.062(4) 0.003(4) 0.011(4) 0.003(4)
C3B 0.068(4) 0.065(4) 0.052(3) 0.001(4) 0.014(3) 0.001(4)
C4B 0.067(5) 0.072(8) 0.067(6) -0.003(6) 0.009(5) -0.001(5)
C5B 0.061(6) 0.057(6) 0.055(6) 0.003(5) 0.006(5) -0.006(5)
C6B 0.085(4) 0.085(5) 0.078(4) 0.002(4) 0.005(4) 0.002(4)
C7B 0.102(5) 0.105(5) 0.101(5) -0.005(5) -0.002(5) 0.002(5)
C8B 0.116(6) 0.117(6) 0.120(6) -0.005(5) -0.005(5) -0.003(5)
C9B 0.121(12) 0.124(12) 0.124(12) 0.000(10) 0.004(10) 0.002(10)
N3A 0.077(4) 0.063(4) 0.068(4) 0.001(4) 0.012(4) 0.008(4)
N4A 0.080(4) 0.065(4) 0.065(4) 0.000(3) 0.017(4) 0.005(4)
C10A 0.075(5) 0.070(5) 0.072(5) 0.000(4) 0.013(4) 0.005(4)
C11A 0.076(5) 0.074(5) 0.072(5) -0.001(4) 0.007(4) 0.005(4)
C12A 0.075(4) 0.065(4) 0.068(4) -0.003(3) 0.015(4) 0.007(4)
C13A 0.097(8) 0.084(7) 0.082(6) 0.010(6) 0.007(6) 0.004(6)
C14A 0.071(6) 0.072(6) 0.078(7) 0.003(6) 0.015(5) 0.003(5)
C15A 0.088(5) 0.078(4) 0.080(4) -0.008(4) 0.016(4) 0.004(4)
C16A 0.092(5) 0.087(5) 0.086(5) -0.003(4) 0.016(4) 0.002(4)
C17A 0.091(5) 0.092(5) 0.086(5) -0.004(5) 0.018(5) 0.003(5)
C18A 0.087(8) 0.087(7) 0.086(7) -0.007(6) 0.019(6) 0.006(6)
N3B 0.077(4) 0.063(4) 0.068(4) 0.001(4) 0.012(4) 0.008(4)
N4B 0.080(4) 0.065(4) 0.065(4) 0.000(3) 0.017(4) 0.005(4)
C10B 0.075(5) 0.070(5) 0.072(5) 0.000(4) 0.013(4) 0.005(4)
C11B 0.076(5) 0.074(5) 0.072(5) -0.001(4) 0.007(4) 0.005(4)
C12B 0.075(4) 0.065(4) 0.068(4) -0.003(3) 0.015(4) 0.007(4)
C13B 0.097(8) 0.084(7) 0.082(6) 0.010(6) 0.007(6) 0.004(6)
C14B 0.071(6) 0.072(6) 0.078(7) 0.003(6) 0.015(5) 0.003(5)
C15B 0.088(5) 0.078(4) 0.080(4) -0.008(4) 0.016(4) 0.004(4)
C16B 0.092(5) 0.087(5) 0.086(5) -0.003(4) 0.016(4) 0.002(4)
C17B 0.091(5) 0.092(5) 0.086(5) -0.004(5) 0.018(5) 0.003(5)
C18B 0.087(8) 0.087(7) 0.086(7) -0.007(6) 0.019(6) 0.006(6)
N5A 0.067(4) 0.061(4) 0.066(4) -0.002(4) -0.013(4) -0.007(4)
N6A 0.074(4) 0.067(4) 0.070(4) -0.009(4) -0.007(4) 0.002(4)
C19A 0.072(5) 0.063(5) 0.066(5) 0.004(4) -0.006(4) 0.000(4)
C20A 0.074(5) 0.065(5) 0.070(5) 0.000(4) -0.003(4) 0.007(4)
C21A 0.070(4) 0.063(4) 0.067(4) -0.004(4) -0.011(4) -0.003(4)
C22A 0.078(6) 0.073(8) 0.075(7) 0.001(6) -0.002(5) -0.005(6)
C23A 0.078(6) 0.065(6) 0.073(6) 0.005(5) -0.002(6) 0.010(5)
C24A 0.083(5) 0.080(4) 0.079(4) -0.018(4) -0.002(4) 0.005(4)
C25A 0.097(5) 0.096(5) 0.094(5) -0.015(4) 0.002(4) 0.000(4)
C26A 0.109(5) 0.110(5) 0.107(6) -0.014(5) 0.002(5) 0.000(5)
C27A 0.126(8) 0.128(8) 0.126(8) -0.002(7) 0.006(7) 0.001(7)
N5B 0.067(4) 0.061(4) 0.066(4) -0.002(4) -0.013(4) -0.007(4)
N6B 0.074(4) 0.067(4) 0.070(4) -0.009(4) -0.007(4) 0.002(4)
C19B 0.072(5) 0.063(5) 0.066(5) 0.004(4) -0.006(4) 0.000(4)
C20B 0.074(5) 0.065(5) 0.070(5) 0.000(4) -0.003(4) 0.007(4)
C21B 0.070(4) 0.063(4) 0.067(4) -0.004(4) -0.011(4) -0.003(4)
C22B 0.078(6) 0.073(8) 0.075(7) 0.001(6) -0.002(5) -0.005(6)
C23B 0.078(6) 0.065(6) 0.073(6) 0.005(5) -0.002(6) 0.010(5)
C24B 0.083(5) 0.080(4) 0.079(4) -0.018(4) -0.002(4) 0.005(4)
C25B 0.097(5) 0.096(5) 0.094(5) -0.015(4) 0.002(4) 0.000(4)
C26B 0.109(5) 0.110(5) 0.107(6) -0.014(5) 0.002(5) 0.000(5)
C27B 0.126(8) 0.128(8) 0.126(8) -0.002(7) 0.006(7) 0.001(7)
N7A 0.114(5) 0.097(5) 0.111(5) 0.013(4) 0.017(4) 0.001(5)
N8A 0.110(5) 0.101(4) 0.118(4) 0.008(4) 0.012(4) -0.002(4)
C28A 0.112(5) 0.109(5) 0.118(5) 0.006(5) 0.012(5) 0.000(5)
C29A 0.112(5) 0.110(5) 0.118(5) 0.004(5) 0.012(5) -0.001(5)
C30A 0.112(4) 0.101(4) 0.116(4) 0.007(4) 0.014(4) 0.002(4)
C31A 0.127(8) 0.112(8) 0.121(8) 0.006(7) 0.027(7) 0.001(7)
C32A 0.123(8) 0.128(8) 0.131(8) 0.005(7) 0.012(7) -0.002(7)
C33A 0.119(5) 0.114(5) 0.123(5) 0.007(4) 0.008(4) -0.003(4)
C34A 0.132(5) 0.129(5) 0.139(5) 0.004(5) 0.005(5) -0.005(5)
C35A 0.141(6) 0.138(6) 0.147(6) 0.002(5) 0.004(5) -0.004(5)
C36A 0.161(9) 0.158(9) 0.164(9) 0.001(7) 0.010(7) 0.003(7)
N7B 0.114(5) 0.097(5) 0.111(5) 0.013(4) 0.017(4) 0.001(5)
N8B 0.110(5) 0.101(4) 0.118(4) 0.008(4) 0.012(4) -0.002(4)
C28B 0.112(5) 0.109(5) 0.118(5) 0.006(5) 0.012(5) 0.000(5)
C29B 0.112(5) 0.110(5) 0.118(5) 0.004(5) 0.012(5) -0.001(5)
C30B 0.112(4) 0.101(4) 0.116(4) 0.007(4) 0.014(4) 0.002(4)
C31B 0.127(8) 0.112(8) 0.121(8) 0.006(7) 0.027(7) 0.001(7)
C32B 0.123(8) 0.128(8) 0.131(8) 0.005(7) 0.012(7) -0.002(7)
C33B 0.119(5) 0.114(5) 0.123(5) 0.007(4) 0.008(4) -0.003(4)
C34B 0.132(5) 0.129(5) 0.139(5) 0.004(5) 0.005(5) -0.005(5)
C35B 0.141(6) 0.138(6) 0.147(6) 0.002(5) 0.004(5) -0.004(5)
C36B 0.161(9) 0.158(9) 0.164(9) 0.001(7) 0.010(7) 0.003(7)

loop_
_atom_type_symbol
_atom_type_description
_atom_type_scat_dispersion_real
_atom_type_scat_dispersion_imag
_atom_type_scat_source
C C 0.0033 0.0016 'International Tables Vol C Tables 4.2.6.8 and 6.1.1.4'
H H 0.0000 0.0000 'International Tables Vol C Tables 4.2.6.8 and 6.1.1.4'
N N 0.0061 0.0033 'International Tables Vol C Tables 4.2.6.8 and 6.1.1.4'
Se Se -0.0929 2.2259 'International Tables Vol C Tables 4.2.6.8 and 6.1.1.4'
Sn Sn -0.6537 1.4246 'International Tables Vol C Tables 4.2.6.8 and 6.1.1.4'

loop_
_geom_angle_atom_site_label_1
_geom_angle_atom_site_label_2
_geom_angle_atom_site_label_3
_geom_angle
_geom_angle_site_symmetry_1
_geom_angle_site_symmetry_3
Se2 Sn1 Se7 121.39(4) . .
Se2 Sn1 Se4 122.59(4) . .
Se7 Sn1 Se4 115.95(4) . .
Se2 Sn1 Se1 89.40(3) . .
Se7 Sn1 Se1 93.79(3) . .
Se4 Sn1 Se1 89.61(3) . .
Se2 Sn1 Se3 91.74(3) . .
Se7 Sn1 Se3 87.82(3) . .
Se4 Sn1 Se3 87.60(3) . .
Se1 Sn1 Se3 177.18(3) . .
Se6 Sn2 Se5 121.43(4) . .
Se6 Sn2 Se7 124.26(4) . .
Se5 Sn2 Se7 114.23(4) . .
Se6 Sn2 Se6 89.61(4) . 3_565
Se5 Sn2 Se6 92.92(3) . 3_565
Se7 Sn2 Se6 90.49(3) . 3_565
Se6 Sn2 Se3 91.39(3) . .
Se5 Sn2 Se3 88.04(3) . .
Se7 Sn2 Se3 87.52(3) . .
Se6 Sn2 Se3 178.00(3) 3_565 .
Se8 Sn3 Se4 121.52(4) . .
Se8 Sn3 Se5 124.06(4) . .
Se4 Sn3 Se5 114.41(4) . .
Se8 Sn3 Se9 88.44(3) . .
Se4 Sn3 Se9 90.57(3) . .
Se5 Sn3 Se9 92.21(3) . .
Se8 Sn3 Se3 91.71(3) . .
Se4 Sn3 Se3 88.44(3) . .
Se5 Sn3 Se3 88.59(3) . .
Se9 Sn3 Se3 178.92(3) . .
Se9 Sn4 Se12 122.06(4) . .
Se9 Sn4 Se11 122.23(4) . .
Se12 Sn4 Se11 114.44(4) . .
Se9 Sn4 Se8 91.32(3) . .
Se12 Sn4 Se8 94.58(3) . .
Se11 Sn4 Se8 95.47(3) . .
Se9 Sn4 Se10 87.64(3) . .
Se12 Sn4 Se10 85.62(3) . .
Se11 Sn4 Se10 85.43(3) . .
Se8 Sn4 Se10 178.88(3) . .
Se13 Sn5 Se10 124.24(4) . .
Se13 Sn5 Se14 116.25(4) . .
Se10 Sn5 Se14 96.13(3) . .
Se13 Sn5 Se11 114.49(4) . .
Se10 Sn5 Se11 96.14(3) . .
Se14 Sn5 Se11 106.15(4) . .
Se1 Sn6 Se14 123.27(4) 1_565 .
Se1 Sn6 Se12 122.66(4) 1_565 .
Se14 Sn6 Se12 113.06(4) . .
Se1 Sn6 Se2 91.40(3) 1_565 1_565
Se14 Sn6 Se2 93.31(3) . 1_565
Se12 Sn6 Se2 95.44(3) . 1_565
Se1 Sn6 Se10 87.77(3) 1_565 .
Se14 Sn6 Se10 85.96(3) . .
Se12 Sn6 Se10 86.21(3) . .
Se2 Sn6 Se10 178.35(3) 1_565 .
Sn6 Se1 Sn1 89.06(3) 1_545 .
Sn1 Se2 Sn6 89.78(3) . 1_545
Sn3 Se3 Sn2 85.72(3) . .
Sn3 Se3 Sn1 85.35(3) . .
Sn2 Se3 Sn1 85.56(3) . .
Sn3 Se4 Sn1 94.36(3) . .
Sn3 Se5 Sn2 94.12(3) . .
Sn2 Se6 Sn2 90.39(4) . 3_565
Sn1 Se7 Sn2 94.71(3) . .
Sn3 Se8 Sn4 90.03(3) . .
Sn4 Se9 Sn3 88.88(3) . .
Sn5 Se10 Sn6 83.36(3) . .
Sn5 Se10 Sn4 83.09(3) . .
Sn6 Se10 Sn4 81.40(3) . .
Sn4 Se11 Sn5 92.11(3) . .
Sn4 Se12 Sn6 100.25(3) . .
Sn6 Se14 Sn5 91.89(3) . .
C1A N1A C3A 109.0(13) . .
C1A N1A C4A 124.2(14) . .
C3A N1A C4A 126.8(13) . .
C3A N2A C2A 108.1(13) . .
C3A N2A C6A 122.7(12) . .
C2A N2A C6A 129.3(14) . .
N1A C1A C2A 107.1(14) . .
N1A C1A H1A 126.4 . .
C2A C1A H1A 126.4 . .
N2A C2A C1A 108.0(14) . .
N2A C2A H2A 126.0 . .
C1A C2A H2A 126.0 . .
N2A C3A N1A 107.8(12) . .
N2A C3A C5A 125.3(11) . .
N1A C3A C5A 126.9(12) . .
C3A C5A H5A 109.5 . .
C3A C5A H5B 109.5 . .
H5A C5A H5B 109.5 . .
C3A C5A H5C 109.5 . .
H5A C5A H5C 109.5 . .
H5B C5A H5C 109.5 . .
N2A C6A C7A 108.5(13) . .
N2A C6A H6A 110.0 . .
C7A C6A H6A 110.0 . .
N2A C6A H6B 110.0 . .
C7A C6A H6B 110.0 . .
H6A C6A H6B 108.4 . .
C6A C7A C8A 104.0(16) . .
C6A C7A H7A 111.0 . .
C8A C7A H7A 111.0 . .
C6A C7A H7B 111.0 . .
C8A C7A H7B 111.0 . .
H7A C7A H7B 109.0 . .
C9A C8A C7A 109.0(11) . .
C9A C8A H8A 109.9 . .
C7A C8A H8A 109.9 . .
C9A C8A H8B 109.9 . .
C7A C8A H8B 109.9 . .
H8A C8A H8B 108.3 . .
C8A C9A H9A 109.5 . .
C8A C9A H9B 109.5 . .
H9A C9A H9B 109.5 . .
C8A C9A H9C 109.5 . .
H9A C9A H9C 109.5 . .
H9B C9A H9C 109.5 . .
C3B N1B C1B 110(3) . .
C3B N1B C4B 136(3) . .
C1B N1B C4B 114(3) . .
C3B N2B C2B 106(3) . .
C3B N2B C6B 124(3) . .
C2B N2B C6B 130(3) . .
N1B C1B C2B 104(3) . .
N1B C1B H1B 127.9 . .
C2B C1B H1B 127.9 . .
N2B C2B C1B 111(3) . .
N2B C2B H2B 124.7 . .
C1B C2B H2B 124.7 . .
N2B C3B N1B 110(2) . .
N2B C3B C5B 124(2) . .
N1B C3B C5B 126(2) . .
N1B C4B H4D 109.5 . .
N1B C4B H4E 109.5 . .
H4D C4B H4E 109.5 . .
N1B C4B H4F 109.5 . .
H4D C4B H4F 109.5 . .
H4E C4B H4F 109.5 . .
C3B C5B H5D 109.5 . .
C3B C5B H5E 109.5 . .
H5D C5B H5E 109.5 . .
C3B C5B H5F 109.5 . .
H5D C5B H5F 109.5 . .
H5E C5B H5F 109.5 . .
N2B C6B C7B 109(3) . .
N2B C6B H6C 110.0 . .
C7B C6B H6C 110.0 . .
N2B C6B H6D 110.0 . .
C7B C6B H6D 110.0 . .
H6C C6B H6D 108.4 . .
C6B C7B C8B 117(3) . .
C6B C7B H7C 108.1 . .
C8B C7B H7C 108.1 . .
C6B C7B H7D 108.1 . .
C8B C7B H7D 108.1 . .
H7C C7B H7D 107.3 . .
C9B C8B C7B 107.6(12) . .
C9B C8B H8C 110.2 . .
C7B C8B H8C 110.2 . .
C9B C8B H8D 110.2 . .
C7B C8B H8D 110.2 . .
H8C C8B H8D 108.5 . .
C8B C9B H9D 109.5 . .
C8B C9B H9E 109.5 . .
H9D C9B H9E 109.5 . .
C8B C9B H9F 109.5 . .
H9D C9B H9F 109.5 . .
H9E C9B H9F 109.5 . .
C10A N3A C12A 114.1(15) . .
C10A N3A C13A 115.5(11) . .
C12A N3A C13A 130.5(16) . .
C12A N4A C11A 107.3(15) . .
C12A N4A C15A 113.8(9) . .
C11A N4A C15A 138.2(16) . .
N3A C10A C11A 99.2(10) . .
N3A C10A H10A 130.4 . .
C11A C10A H10A 130.4 . .
N4A C11A C10A 110.5(15) . .
N4A C11A H11A 124.7 . .
C10A C11A H11A 124.7 . .
N4A C12A N3A 108.9(16) . .
N4A C12A C14A 129.9(13) . .
N3A C12A C14A 121.2(15) . .
C12A C14A H14A 109.5 . .
C12A C14A H14B 109.5 . .
H14A C14A H14B 109.5 . .
C12A C14A H14C 109.5 . .
H14A C14A H14C 109.5 . .
H14B C14A H14C 109.5 . .
N4A C15A C16A 96.4(15) . .
N4A C15A H15A 112.5 . .
C16A C15A H15A 112.5 . .
N4A C15A H15B 112.5 . .
C16A C15A H15B 112.5 . .
H15A C15A H15B 110.0 . .
C17A C16A C15A 93.0(16) . .
C17A C16A H16A 113.1 . .
C15A C16A H16A 113.1 . .
C17A C16A H16B 113.1 . .
C15A C16A H16B 113.1 . .
H16A C16A H16B 110.5 . .
C18A C17A C16A 120(2) . .
C18A C17A H17A 107.4 . .
C16A C17A H17A 107.4 . .
C18A C17A H17B 107.4 . .
C16A C17A H17B 107.4 . .
H17A C17A H17B 107.0 . .
C17A C18A H18A 109.5 . .
C17A C18A H18B 109.5 . .
H18A C18A H18B 109.5 . .
C17A C18A H18C 109.5 . .
H18A C18A H18C 109.5 . .
H18B C18A H18C 109.5 . .
C10B N3B C12B 111(2) . .
C10B N3B C13B 113.5(13) . .
C12B N3B C13B 135(2) . .
C12B N4B C11B 115(2) . .
C12B N4B C15B 113.4(10) . .
C11B N4B C15B 132(2) . .
N3B C10B C11B 106(2) . .
N3B C10B H10B 126.8 . .
C11B C10B H10B 126.8 . .
N4B C11B C10B 103(2) . .
N4B C11B H11B 128.7 . .
C10B C11B H11B 128.7 . .
N4B C12B N3B 104.5(18) . .
N4B C12B C14B 133.1(17) . .
N3B C12B C14B 122.3(19) . .
N3B C13B H13D 109.5 . .
N3B C13B H13E 109.5 . .
H13D C13B H13E 109.5 . .
N3B C13B H13F 109.5 . .
H13D C13B H13F 109.5 . .
H13E C13B H13F 109.5 . .
C12B C14B H14D 109.5 . .
C12B C14B H14E 109.5 . .
H14D C14B H14E 109.5 . .
C12B C14B H14F 109.5 . .
H14D C14B H14F 109.5 . .
H14E C14B H14F 109.5 . .
N4B C15B C16B 88.7(18) . .
N4B C15B H15C 113.9 . .
C16B C15B H15C 113.9 . .
N4B C15B H15D 113.9 . .
C16B C15B H15D 113.9 . .
H15C C15B H15D 111.1 . .
C17B C16B C15B 100(2) . .
C17B C16B H16C 111.9 . .
C15B C16B H16C 111.9 . .
C17B C16B H16D 111.9 . .
C15B C16B H16D 111.9 . .
H16C C16B H16D 109.6 . .
C16B C17B C18B 125(3) . .
C16B C17B H17C 106.0 . .
C18B C17B H17C 106.0 . .
C16B C17B H17D 106.0 . .
C18B C17B H17D 106.0 . .
H17C C17B H17D 106.3 . .
C17B C18B H18D 109.5 . .
C17B C18B H18E 109.5 . .
H18D C18B H18E 109.5 . .
C17B C18B H18F 109.5 . .
H18D C18B H18F 109.5 . .
H18E C18B H18F 109.5 . .
C21A N5A C19A 113.3(17) . .
C21A N5A C22A 135(2) . .
C19A N5A C22A 112.2(19) . .
C21A N6A C20A 108.1(16) . .
C21A N6A C24A 127(2) . .
C20A N6A C24A 125(2) . .
N5A C19A C20A 100.7(13) . .
N5A C19A H19A 129.7 . .
C20A C19A H19A 129.7 . .
N6A C20A C19A 107.6(15) . .
N6A C20A H20A 126.2 . .
C19A C20A H20A 126.2 . .
N5A C21A N6A 110.3(17) . .
N5A C21A C23A 122.8(17) . .
N6A C21A C23A 126.9(18) . .
N5A C22A H22A 109.5 . .
N5A C22A H22B 109.5 . .
H22A C22A H22B 109.5 . .
N5A C22A H22C 109.5 . .
H22A C22A H22C 109.5 . .
H22B C22A H22C 109.5 . .
C21A C23A H23A 109.5 . .
C21A C23A H23B 109.5 . .
H23A C23A H23B 109.5 . .
C21A C23A H23C 109.5 . .
H23A C23A H23C 109.5 . .
H23B C23A H23C 109.5 . .
N6A C24A C25A 111(2) . .
N6A C24A H24A 109.4 . .
C25A C24A H24A 109.4 . .
N6A C24A H24B 109.4 . .
C25A C24A H24B 109.4 . .
H24A C24A H24B 108.0 . .
C24A C25A C26A 101(2) . .
C24A C25A H25A 111.5 . .
C26A C25A H25A 111.5 . .
C24A C25A H25B 111.5 . .
C26A C25A H25B 111.5 . .
H25A C25A H25B 109.4 . .
C27A C26A C25A 89(2) . .
C27A C26A H26A 113.8 . .
C25A C26A H26A 113.8 . .
C27A C26A H26B 113.8 . .
C25A C26A H26B 113.8 . .
H26A C26A H26B 111.0 . .
C26A C27A H27A 109.5 . .
C26A C27A H27B 109.5 . .
H27A C27A H27B 109.5 . .
C26A C27A H27C 109.5 . .
H27A C27A H27C 109.5 . .
H27B C27A H27C 109.5 . .
C21B N5B C19B 104.0(19) . .
C21B N5B C22B 134(2) . .
C19B N5B C22B 121(2) . .
C21B N6B C20B 105(2) . .
C21B N6B C24B 131(2) . .
C20B N6B C24B 124(3) . .
N5B C19B C20B 109(2) . .
N5B C19B H19B 125.7 . .
C20B C19B H19B 125.7 . .
N6B C20B C19B 109(2) . .
N6B C20B H20B 125.6 . .
C19B C20B H20B 125.6 . .
N6B C21B N5B 113.5(19) . .
N6B C21B C23B 123.0(18) . .
N5B C21B C23B 123(2) . .
N5B C22B H22D 109.5 . .
N5B C22B H22E 109.5 . .
H22D C22B H22E 109.5 . .
N5B C22B H22F 109.5 . .
H22D C22B H22F 109.5 . .
H22E C22B H22F 109.5 . .
C21B C23B H23D 109.5 . .
C21B C23B H23E 109.5 . .
H23D C23B H23E 109.5 . .
C21B C23B H23F 109.5 . .
H23D C23B H23F 109.5 . .
H23E C23B H23F 109.5 . .
N6B C24B C25B 113(2) . .
N6B C24B H24C 108.9 . .
C25B C24B H24C 108.9 . .
N6B C24B H24D 108.9 . .
C25B C24B H24D 108.9 . .
H24C C24B H24D 107.7 . .
C24B C25B C26B 125(3) . .
C24B C25B H25C 106.0 . .
C26B C25B H25C 106.0 . .
C24B C25B H25D 106.0 . .
C26B C25B H25D 106.0 . .
H25C C25B H25D 106.3 . .
C25B C26B C27B 128(3) . .
C25B C26B H26C 105.2 . .
C27B C26B H26C 105.2 . .
C25B C26B H26D 105.2 . .
C27B C26B H26D 105.2 . .
H26C C26B H26D 106.0 . .
C26B C27B H27D 109.5 . .
C26B C27B H27E 109.5 . .
H27D C27B H27E 109.5 . .
C26B C27B H27F 109.5 . .
H27D C27B H27F 109.5 . .
H27E C27B H27F 109.5 . .
C30A N7A C28A 112.1(12) . .
C30A N7A C31A 136.3(17) . .
C28A N7A C31A 111.6(12) . .
C30A N8A C33A 130(3) . .
C30A N8A C29A 108.3(12) . .
C33A N8A C29A 119(3) . .
C29A C28A N7A 104.5(10) . .
C29A C28A H28A 127.8 . .
N7A C28A H28A 127.8 . .
C28A C29A N8A 109.8(13) . .
C28A C29A H29A 125.1 . .
N8A C29A H29A 125.1 . .
N7A C30A N8A 104.0(10) . .
N7A C30A C32A 137(2) . .
N8A C30A C32A 119(2) . .
N7A C31A H31A 109.5 . .
N7A C31A H31B 109.5 . .
H31A C31A H31B 109.5 . .
N7A C31A H31C 109.5 . .
H31A C31A H31C 109.5 . .
H31B C31A H31C 109.5 . .
C30A C32A H32A 109.5 . .
C30A C32A H32B 109.5 . .
H32A C32A H32B 109.5 . .
C30A C32A H32C 109.5 . .
H32A C32A H32C 109.5 . .
H32B C32A H32C 109.5 . .
N8A C33A C34A 125(3) . .
N8A C33A H33A 106.0 . .
C34A C33A H33A 106.0 . .
N8A C33A H33B 106.0 . .
C34A C33A H33B 106.0 . .
H33A C33A H33B 106.3 . .
C35A C34A C33A 94(3) . .
C35A C34A H34A 112.9 . .
C33A C34A H34A 112.9 . .
C35A C34A H34B 112.9 . .
C33A C34A H34B 112.9 . .
H34A C34A H34B 110.3 . .
C34A C35A C36A 108.5(12) . .
C34A C35A H35A 110.0 . .
C36A C35A H35A 110.0 . .
C34A C35A H35B 110.0 . .
C36A C35A H35B 110.0 . .
H35A C35A H35B 108.4 . .
C35A C36A H36A 109.5 . .
C35A C36A H36B 109.5 . .
H36A C36A H36B 109.5 . .
C35A C36A H36C 109.5 . .
H36A C36A H36C 109.5 . .
H36B C36A H36C 109.5 . .
C30B N7B C28B 111.0(13) . .
C30B N7B C31B 136.2(17) . .
C28B N7B C31B 112.7(12) . .
C30B N8B C29B 115(2) . .
C30B N8B C33B 122(3) . .
C29B N8B C33B 123(3) . .
C29B C28B N7B 110(2) . .
C29B C28B H28B 125.0 . .
N7B C28B H28B 125.0 . .
C28B C29B N8B 105(3) . .
C28B C29B H29B 127.5 . .
N8B C29B H29B 127.5 . .
N7B C30B N8B 97.0(16) . .
N7B C30B C32B 135(2) . .
N8B C30B C32B 126(2) . .
N7B C31B H31D 109.5 . .
N7B C31B H31E 109.5 . .
H31D C31B H31E 109.5 . .
N7B C31B H31F 109.5 . .
H31D C31B H31F 109.5 . .
H31E C31B H31F 109.5 . .
C30B C32B H32D 109.5 . .
C30B C32B H32E 109.5 . .
H32D C32B H32E 109.5 . .
C30B C32B H32F 109.5 . .
H32D C32B H32F 109.5 . .
H32E C32B H32F 109.5 . .
N8B C33B C34B 114(3) . .
N8B C33B H33C 108.7 . .
C34B C33B H33C 108.7 . .
N8B C33B H33D 108.7 . .
C34B C33B H33D 108.7 . .
H33C C33B H33D 107.6 . .
C35B C34B C33B 149(3) . .
C35B C34B H34C 99.6 . .
C33B C34B H34C 99.6 . .
C35B C34B H34D 99.6 . .
C33B C34B H34D 99.6 . .
H34C C34B H34D 104.1 . .
C34B C35B C36B 108.7(12) . .
C34B C35B H35C 109.9 . .
C36B C35B H35C 109.9 . .
C34B C35B H35D 109.9 . .
C36B C35B H35D 109.9 . .
H35C C35B H35D 108.3 . .
C35B C36B H36F 109.5 . .
C35B C36B H36G 109.5 . .
H36F C36B H36G 109.5 . .
C35B C36B H36D 109.5 . .
H36F C36B H36D 109.5 . .
H36G C36B H36D 109.5 . .

loop_
_geom_bond_atom_site_label_1
_geom_bond_atom_site_label_2
_geom_bond_distance
_geom_bond_site_symmetry_2
Sn1 Se2 2.5327(10) .
Sn1 Se7 2.5522(10) .
Sn1 Se4 2.5613(9) .
Sn1 Se1 2.7129(10) .
Sn1 Se3 2.7765(9) .
Sn2 Se6 2.5252(11) .
Sn2 Se5 2.5684(10) .
Sn2 Se7 2.5719(10) .
Sn2 Se6 2.6948(11) 3_565
Sn2 Se3 2.7726(10) .
Sn3 Se8 2.5399(10) .
Sn3 Se4 2.5468(9) .
Sn3 Se5 2.5641(10) .
Sn3 Se9 2.7360(10) .
Sn3 Se3 2.7513(9) .
Sn4 Se9 2.4992(11) .
Sn4 Se12 2.5479(10) .
Sn4 Se11 2.5504(10) .
Sn4 Se8 2.6473(10) .
Sn4 Se10 3.0158(11) .
Sn5 Se13 2.4104(11) .
Sn5 Se10 2.5205(11) .
Sn5 Se14 2.5689(10) .
Sn5 Se11 2.5753(10) .
Sn6 Se1 2.5030(11) 1_565
Sn6 Se14 2.5486(10) .
Sn6 Se12 2.5511(10) .
Sn6 Se2 2.6534(10) 1_565
Sn6 Se10 2.9855(11) .
Se1 Sn6 2.5030(11) 1_545
Se2 Sn6 2.6534(10) 1_545
Se6 Sn2 2.6948(11) 3_565
N1A C1A 1.336(11) .
N1A C3A 1.342(10) .
N1A C4A 1.418(15) .
N2A C3A 1.339(10) .
N2A C2A 1.346(11) .
N2A C6A 1.429(16) .
C1A C2A 1.36(2) .
C1A H1A 0.9300 .
C2A H2A 0.9300 .
C3A C5A 1.533(11) .
C4A H4A 0.9600 .
C4A H4B 0.9600 .
C4A H4C 0.9600 .
C5A H5A 0.9600 .
C5A H5B 0.9600 .
C5A H5C 0.9600 .
C6A C7A 1.525(12) .
C6A H6A 0.9700 .
C6A H6B 0.9700 .
C7A C8A 1.539(12) .
C7A H7A 0.9700 .
C7A H7B 0.9700 .
C8A C9A 1.520(12) .
C8A H8A 0.9700 .
C8A H8B 0.9700 .
C9A H9A 0.9600 .
C9A H9B 0.9600 .
C9A H9C 0.9600 .
N1B C3B 1.336(12) .
N1B C1B 1.338(12) .
N1B C4B 1.421(17) .
N2B C3B 1.335(12) .
N2B C2B 1.341(12) .
N2B C6B 1.44(5) .
C1B C2B 1.38(5) .
C1B H1B 0.9300 .
C2B H2B 0.9300 .
C3B C5B 1.529(12) .
C4B H4D 0.9600 .
C4B H4E 0.9600 .
C4B H4F 0.9600 .
C5B H5D 0.9600 .
C5B H5E 0.9600 .
C5B H5F 0.9600 .
C6B C7B 1.534(13) .
C6B H6C 0.9700 .
C6B H6D 0.9700 .
C7B C8B 1.543(13) .
C7B H7C 0.9700 .
C7B H7D 0.9700 .
C8B C9B 1.536(13) .
C8B H8C 0.9700 .
C8B H8D 0.9700 .
C9B H9D 0.9600 .
C9B H9E 0.9600 .
C9B H9F 0.9600 .
N3A C10A 1.325(11) .
N3A C12A 1.337(11) .
N3A C13A 1.446(13) .
N4A C12A 1.305(11) .
N4A C11A 1.324(11) .
N4A C15A 1.430(12) .
C10A C11A 1.47(2) .
C10A H10A 0.9300 .
C11A H11A 0.9300 .
C12A C14A 1.55(3) .
C13A H13A 0.9600 .
C13A H13B 0.9600 .
C13A H13C 0.9600 .
C14A H14A 0.9600 .
C14A H14B 0.9600 .
C14A H14C 0.9600 .
C15A C16A 1.590(12) .
C15A H15A 0.9700 .
C15A H15B 0.9700 .
C16A C17A 1.529(12) .
C16A H16A 0.9700 .
C16A H16B 0.9700 .
C17A C18A 1.528(12) .
C17A H17A 0.9700 .
C17A H17B 0.9700 .
C18A H18A 0.9600 .
C18A H18B 0.9600 .
C18A H18C 0.9600 .
N3B C10B 1.326(12) .
N3B C12B 1.335(11) .
N3B C13B 1.452(13) .
N4B C12B 1.306(11) .
N4B C11B 1.325(12) .
N4B C15B 1.436(13) .
C10B C11B 1.42(4) .
C10B H10B 0.9300 .
C11B H11B 0.9300 .
C12B C14B 1.47(3) .
C13B H13D 0.9600 .
C13B H13E 0.9600 .
C13B H13F 0.9600 .
C14B H14D 0.9600 .
C14B H14E 0.9600 .
C14B H14F 0.9600 .
C15B C16B 1.590(12) .
C15B H15C 0.9700 .
C15B H15D 0.9700 .
C16B C17B 1.529(12) .
C16B H16C 0.9700 .
C16B H16D 0.9700 .
C17B C18B 1.533(12) .
C17B H17C 0.9700 .
C17B H17D 0.9700 .
C18B H18D 0.9600 .
C18B H18E 0.9600 .
C18B H18F 0.9600 .
N5A C21A 1.334(12) .
N5A C19A 1.340(12) .
N5A C22A 1.415(15) .
N6A C21A 1.338(12) .
N6A C20A 1.342(12) .
N6A C24A 1.424(15) .
C19A C20A 1.54(3) .
C19A H19A 0.9300 .
C20A H20A 0.9300 .
C21A C23A 1.528(12) .
C22A H22A 0.9600 .
C22A H22B 0.9600 .
C22A H22C 0.9600 .
C23A H23A 0.9600 .
C23A H23B 0.9600 .
C23A H23C 0.9600 .
C24A C25A 1.532(12) .
C24A H24A 0.9700 .
C24A H24B 0.9700 .
C25A C26A 1.545(12) .
C25A H25A 0.9700 .
C25A H25B 0.9700 .
C26A C27A 1.543(12) .
C26A H26A 0.9700 .
C26A H26B 0.9700 .
C27A H27A 0.9600 .
C27A H27B 0.9600 .
C27A H27C 0.9600 .
N5B C21B 1.334(12) .
N5B C19B 1.346(12) .
N5B C22B 1.424(15) .
N6B C21B 1.31(3) .
N6B C20B 1.341(12) .
N6B C24B 1.425(15) .
C19B C20B 1.35(4) .
C19B H19B 0.9300 .
C20B H20B 0.9300 .
C21B C23B 1.530(12) .
C22B H22D 0.9600 .
C22B H22E 0.9600 .
C22B H22F 0.9600 .
C23B H23D 0.9600 .
C23B H23E 0.9600 .
C23B H23F 0.9600 .
C24B C25B 1.535(12) .
C24B H24C 0.9700 .
C24B H24D 0.9700 .
C25B C26B 1.544(12) .
C25B H25C 0.9700 .
C25B H25D 0.9700 .
C26B C27B 1.545(12) .
C26B H26C 0.9700 .
C26B H26D 0.9700 .
C27B H27D 0.9600 .
C27B H27E 0.9600 .
C27B H27F 0.9600 .
N7A C30A 1.411(11) .
N7A C28A 1.424(11) .
N7A C31A 1.435(17) .
N8A C30A 1.413(11) .
N8A C33A 1.427(17) .
N8A C29A 1.435(11) .
C28A C29A 1.38(3) .
C28A H28A 0.9300 .
C29A H29A 0.9300 .
C30A C32A 1.526(12) .
C31A H31A 0.9600 .
C31A H31B 0.9600 .
C31A H31C 0.9600 .
C32A H32A 0.9600 .
C32A H32B 0.9600 .
C32A H32C 0.9600 .
C33A C34A 1.534(12) .
C33A H33A 0.9700 .
C33A H33B 0.9700 .
C34A C35A 1.534(12) .
C34A H34A 0.9700 .
C34A H34B 0.9700 .
C35A C36A 1.545(13) .
C35A H35A 0.9700 .
C35A H35B 0.9700 .
C36A H36A 0.9600 .
C36A H36B 0.9600 .
C36A H36C 0.9600 .
N7B C30B 1.406(11) .
N7B C28B 1.428(11) .
N7B C31B 1.426(17) .
N8B C30B 1.410(11) .
N8B C29B 1.419(12) .
N8B C33B 1.427(17) .
C28B C29B 1.25(4) .
C28B H28B 0.9300 .
C29B H29B 0.9300 .
C30B C32B 1.518(12) .
C31B H31D 0.9600 .
C31B H31E 0.9600 .
C31B H31F 0.9600 .
C32B H32D 0.9600 .
C32B H32E 0.9600 .
C32B H32F 0.9600 .
C33B C34B 1.534(13) .
C33B H33C 0.9700 .
C33B H33D 0.9700 .
C34B C35B 1.525(13) .
C34B H34C 0.9700 .
C34B H34D 0.9700 .
C35B C36B 1.548(13) .
C35B H35C 0.9700 .
C35B H35D 0.9700 .
C36B H36F 0.9600 .
C36B H36G 0.9600 .
C36B H36D 0.9600 .
